data_1522062
loop_
_publ_author_name
'Uchimoto, Y.'
'Inagaki, T.'
'Yao, T.'
'Takagi, H.'
'Yoshida, H.'

_publ_section_title
;
 Crystal structure of (Ba1-x Lax)2 In2 O5+x and its oxide ion conductivity
;
_journal_name_full 'Electrochemistry (Tokyo)'
_journal_page_first 531
_journal_page_last 533
_journal_volume 68
_journal_year 2000
_chemical_formula_sum 'Ba0.6 In La0.4 O2.7'
_chemical_name_systematic '(Ba0.6 La0.4) In O2.7'
_space_group_IT_number 221
_symmetry_space_group_name_Hall '-P 4 2 3'
_symmetry_space_group_name_H-M 'P m -3 m'
_cell_angle_alpha 90
_cell_angle_beta 90
_cell_angle_gamma 90
_cell_formula_units_Z 1
_cell_length_a 4.17214
_cell_length_b 4.17214
_cell_length_c 4.17214
_cell_volume 72.623
_citation_journal_id_ASTM EECTFA
_cod_data_source_file Uchimoto_EECTFA_2000_1081.cif
_cod_data_source_block Ba0.6In1La0.4O2.7
_cod_original_cell_volume 72.62341
_cod_original_formula_sum 'Ba0.6 In1 La0.4 O2.7'
_cod_database_code 1522062

loop_
_symmetry_equiv_pos_as_xyz
x,y,z
-y,x,z
-x,-y,z
y,-x,z
x,-y,-z
y,x,-z
-x,y,-z
-y,-x,-z
z,x,y
-x,z,y
-z,-x,y
x,-z,y
z,-x,-y
x,z,-y
-z,x,-y
-x,-z,-y
y,z,x
y,-z,-x
z,y,-x
-y,z,-x
-z,-y,-x
-y,-z,x
z,-y,x
-z,y,x
-x,-y,-z
y,-x,-z
x,y,-z
-y,x,-z
-x,y,z
-y,-x,z
x,-y,z
y,x,z
-z,-x,-y
x,-z,-y
z,x,-y
-x,z,-y
-z,x,y
-x,-z,y
z,-x,y
x,z,y
-y,-z,-x
-y,z,x
-z,-y,x
y,-z,x
z,y,x
y,z,-x
-z,y,-x
z,-y,-x

loop_
_atom_site_label
_atom_site_type_symbol
_atom_site_fract_x
_atom_site_fract_y
_atom_site_fract_z
_atom_site_occupancy
_atom_site_U_iso_or_equiv
In1 In+3 0.5 0.5 0.5 1 0.0
O1 O-2 0 0.5 0.5 0.9 0.0
Ba1 Ba+2 0 0 0 0.6 0.0
La1 La+3 0 0 0 0.4 0.0
